data_1518541
loop_
_publ_author_name
'Dumitrescu, Dan'
'Legrand, Yves-Marie'
'Petit, Eddy'
'van der Lee, Arie'
'Barboiu, Mihail'

_publ_section_title
;
 Adaptive binding and selection of compressed 1,\w-diammonium-alkanes via
 molecular encapsulation in water
;
_journal_issue 3
_journal_name_full 'Chem. Sci.'
_journal_page_first 2079
_journal_paper_doi 10.1039/C4SC03945A
_journal_volume 6
_journal_year 2015
_chemical_formula_moiety 'C16 H6 O12 S4, 2(C10 H26 N2), 4(H2 O)'
_chemical_formula_sum 'C36 H66 N4 O16 S4'
_chemical_formula_weight 939.21
_space_group_IT_number 15
_symmetry_cell_setting monoclinic
_symmetry_space_group_name_Hall '-I 2yc'
_symmetry_space_group_name_H-M 'I 1 2/c 1'
_atom_sites_solution_hydrogens difmap
_atom_sites_solution_primary iterative
_audit_update_record
;
2014-12-19 deposited with the CCDC.
2015-01-12 downloaded from the CCDC.
;
_cell_angle_alpha 90
_cell_angle_beta 101.758(2)
_cell_angle_gamma 90
_cell_formula_units_Z 4
_cell_length_a 19.4827(5)
_cell_length_b 7.7013(2)
_cell_length_c 30.1416(7)
_cell_measurement_reflns_used 5367
_cell_measurement_temperature 175
_cell_measurement_theta_max 28.8650
_cell_measurement_theta_min 2.1370
_cell_volume 4427.61(19)
_computing_cell_refinement
;
CrysAlisPro, Agilent Technologies,
Version 1.171.36.28 (release 01-02-2013 CrysAlis171 .NET)
(compiled Feb  1 2013,16:14:44)
;
_computing_data_collection
;
CrysAlisPro, Agilent Technologies,
Version 1.171.36.28 (release 01-02-2013 CrysAlis171 .NET)
(compiled Feb  1 2013,16:14:44)
;
_computing_data_reduction
;
CrysAlisPro, Agilent Technologies,
Version 1.171.36.28 (release 01-02-2013 CrysAlis171 .NET)
(compiled Feb  1 2013,16:14:44)
;
_computing_molecular_graphics 'CAMERON (Watkin et al., 1996)'
_computing_publication_material 'CRYSTALS (Betteridge et al., 2003)'
_computing_structure_refinement 'CRYSTALS (Betteridge et al., 2003)'
_computing_structure_solution 'Superflip (Palatinus & Chapuis, 2007)'
_diffrn_ambient_temperature 175
_diffrn_detector_area_resol_mean 16.0143
_diffrn_measured_fraction_theta_full 0.960
_diffrn_measured_fraction_theta_max 0.872
_diffrn_measurement_details
;
  1 omega   23.00   56.00   1.0000   91.0300
omega____ theta____ kappa____ phi______ frames
    -       17.7668 -100.0000   90.0000 33

  2 omega  -18.00   88.00   1.0000   91.0300
omega____ theta____ kappa____ phi______ frames
    -       17.7668   19.0000  150.0000 106

  3 omega  -55.00   59.00   1.0000   91.0300
omega____ theta____ kappa____ phi______ frames
    -       17.7668  -19.0000  150.0000 114

  4 omega  -12.00   22.00   1.0000   91.0300
omega____ theta____ kappa____ phi______ frames
    -       17.7668   77.0000 -120.0000 34

;
_diffrn_measurement_device Area
_diffrn_measurement_device_type 'Xcalibur, Sapphire3, Gemini'
_diffrn_measurement_method '\w scans'
_diffrn_orient_matrix_UB_11 0.0148556000
_diffrn_orient_matrix_UB_12 0.0567455000
_diffrn_orient_matrix_UB_13 -0.0140152000
_diffrn_orient_matrix_UB_21 -0.0336191000
_diffrn_orient_matrix_UB_22 0.0127778000
_diffrn_orient_matrix_UB_23 -0.0139599000
_diffrn_orient_matrix_UB_31 -0.0057976000
_diffrn_orient_matrix_UB_32 0.0713580000
_diffrn_orient_matrix_UB_33 0.0136454000
_diffrn_radiation_monochromator graphite
_diffrn_radiation_source 'Enhance (Mo) X-ray Source'
_diffrn_radiation_type 'Mo K\a'
_diffrn_radiation_wavelength 0.71073
_diffrn_reflns_av_R_equivalents 0.029
_diffrn_reflns_av_unetI/netI 0.0438
_diffrn_reflns_limit_h_max 24
_diffrn_reflns_limit_h_min -25
_diffrn_reflns_limit_k_max 10
_diffrn_reflns_limit_k_min -10
_diffrn_reflns_limit_l_max 41
_diffrn_reflns_limit_l_min -38
_diffrn_reflns_number 12680
_diffrn_reflns_theta_full 25.281
_diffrn_reflns_theta_max 29.059
_diffrn_reflns_theta_min 2.135
_exptl_absorpt_coefficient_mu 0.287
_exptl_absorpt_correction_T_max 1.00000
_exptl_absorpt_correction_T_min 0.99251
_exptl_absorpt_correction_type multi-scan
_exptl_absorpt_process_details
;
CrysAlisPro, Agilent Technologies,
Version 1.171.36.28 (release 01-02-2013 CrysAlis171 .NET)
(compiled Feb  1 2013,16:14:44)
Empirical absorption correction using spherical harmonics,
 implemented in SCALE3 ABSPACK scaling algorithm.
;
_exptl_crystal_colour yellow
_exptl_crystal_density_diffrn 1.409
_exptl_crystal_density_method 'not measured'
_exptl_crystal_description prism
_exptl_crystal_F_000 2008
_exptl_crystal_size_max 0.500
_exptl_crystal_size_mid 0.400
_exptl_crystal_size_min 0.300
_refine_diff_density_max 1.62
_refine_diff_density_min -0.64
_refine_ls_extinction_method None
_refine_ls_goodness_of_fit_ref 1.0486
_refine_ls_hydrogen_treatment mixed
_refine_ls_matrix_type full
_refine_ls_number_parameters 301
_refine_ls_number_reflns 4256
_refine_ls_number_restraints 22
_refine_ls_R_factor_all 0.0885
_refine_ls_R_factor_gt 0.0746
_refine_ls_shift/su_max 0.0009738
_refine_ls_shift/su_mean 0.0000676
_refine_ls_structure_factor_coef F
_refine_ls_weighting_details
;
 Method, part 1, Chebychev polynomial, (Watkin, 1994, Prince, 1982) 
 [weight] = 1.0/[A~0~*T~0~(x)+A~1~*T~1~(x) ... +A~n-1~]*T~n-1~(x)] 
 where A~i~ are the Chebychev coefficients listed below and x= Fcalc/Fmax 
 Method = Robust Weighting (Prince, 1982) 
 W = [weight] * [1-(deltaF/6*sigmaF)^2^]^2^ 
 A~i~ are: 
 18.1 17.9 17.5 6.36 1.75 
;
_refine_ls_weighting_scheme calc
_refine_ls_wR_factor_all 0.0830
_refine_ls_wR_factor_gt 0.0767
_refine_ls_wR_factor_ref 0.0767
_reflns_limit_h_max 23
_reflns_limit_h_min -25
_reflns_limit_k_max 10
_reflns_limit_k_min 0
_reflns_limit_l_max 41
_reflns_limit_l_min 0
_reflns_number_gt 4256
_reflns_number_total 5162
_reflns_threshold_expression I>2.0\s(I)
_oxford_diffrn_Wilson_B_factor 1.81
_oxford_diffrn_Wilson_scale 0.42
_oxford_refine_ls_r_factor_ref 0.0746
_oxford_refine_ls_scale 1.194(4)
_oxford_reflns_number_all 5162
_oxford_reflns_threshold_expression_ref I>2.0\s(I)
_cod_data_source_file c4sc03945a2.cif
_cod_data_source_block 1
_cod_depositor_comments 'Adding full bibliography for 1518540--1518542.cif.'
_cod_original_cell_volume 4427.63(11)
_cod_original_sg_symbol_H-M 'I 2/c '
_cod_database_code 1518541
_cell_oxdiff_length_a 19.4702(9)
_cell_oxdiff_length_b 7.7046(3)
_cell_oxdiff_length_c 30.1459(14)
_cell_oxdiff_angle_alpha 90.001(3)
_cell_oxdiff_angle_beta 101.739(4)
_cell_oxdiff_angle_gamma 89.994(4)
_cell_oxdiff_volume 4427.6(3)
_montpellier_reflns_maxres 0.73
_montpellier_reflns_completeness_maxres 87.50
_montpellier_reflns_redundancy_maxres 2.40

loop_
_symmetry_equiv_pos_as_xyz
x,y,z
-x,-y,-z
x+1/2,y+1/2,z+1/2
-x+1/2,-y+1/2,-z+1/2
x,-y,z+1/2
-x,y,-z+1/2
x+1/2,-y+1/2,z+1
-x+1/2,y+1/2,-z+1

loop_
_atom_site_label
_atom_site_type_symbol
_atom_site_fract_x
_atom_site_fract_y
_atom_site_fract_z
_atom_site_U_iso_or_equiv
_atom_site_occupancy
_atom_site_adp_type
_atom_site_refinement_flags_posn
S1 S 0.41729(3) 0.74509(10) 0.65875(2) 0.0235 1.0000 Uani .
O2 O 0.40466(12) 0.6970(5) 0.61098(8) 0.0596 1.0000 Uani .
O3 O 0.45871(11) 0.6137(3) 0.68642(8) 0.0359 1.0000 Uani .
O4 O 0.44558(12) 0.9155(3) 0.66808(10) 0.0452 1.0000 Uani .
C5 C 0.33275(12) 0.7417(4) 0.67321(8) 0.0219 1.0000 Uani .
C6 C 0.32444(12) 0.7547(4) 0.71836(8) 0.0191 1.0000 Uani .
C7 C 0.25507(12) 0.7447(4) 0.72707(8) 0.0179 1.0000 Uani .
C8 C 0.19584(12) 0.7246(4) 0.69045(8) 0.0192 1.0000 Uani .
C9 C 0.20780(12) 0.7182(4) 0.64593(8) 0.0211 1.0000 Uani .
C10 C 0.27537(13) 0.7262(4) 0.63771(9) 0.0229 1.0000 Uani .
H101 H 0.2825 0.7196 0.6085 0.0283 1.0000 Uiso R
S11 S 0.13796(3) 0.69322(10) 0.59782(2) 0.0239 1.0000 Uani .
O12 O 0.08915(11) 0.8360(3) 0.59804(7) 0.0353 1.0000 Uani .
O13 O 0.17025(10) 0.6984(3) 0.55845(7) 0.0362 1.0000 Uani .
O14 O 0.10635(11) 0.5266(3) 0.60366(7) 0.0365 1.0000 Uani .
C15 C 0.12745(12) 0.7119(4) 0.70095(9) 0.0225 1.0000 Uani .
C16 C 0.11782(12) 0.7226(4) 0.74404(9) 0.0232 1.0000 Uani .
H161 H 0.0722 0.7130 0.7495 0.0274 1.0000 Uiso R
H151 H 0.0886 0.6960 0.6770 0.0270 1.0000 Uiso R
O17 O 0.56467(12) 0.7040(3) 0.48605(8) 0.0377 1.0000 Uani D
H171 H 0.6009(16) 0.734(6) 0.5030(14) 0.0570 1.0000 Uiso D
H172 H 0.561(3) 0.777(5) 0.4661(13) 0.0571 1.0000 Uiso D
O18 O 0.47314(13) 1.0889(4) 0.58976(10) 0.0496 1.0000 Uani D
H181 H 0.5117(16) 1.044(7) 0.5920(19) 0.0751 1.0000 Uiso D
H182 H 0.449(2) 1.030(6) 0.6033(17) 0.0752 1.0000 Uiso D
N19 N 0.44559(14) 0.6630(4) 0.52997(9) 0.0369 1.0000 Uani D
C20 C 0.3905(3) 0.7453(8) 0.49502(14) 0.0682 1.0000 Uani D
C21 C 0.3156(3) 0.6616(7) 0.49804(15) 0.0627 1.0000 Uani .
C22 C 0.2569(3) 0.7272(8) 0.46296(16) 0.0686 1.0000 Uani .
C23 C 0.2647(2) 0.6970(6) 0.41433(14) 0.0505 1.0000 Uani .
C24 C 0.1994(2) 0.7312(6) 0.37943(15) 0.0529 1.0000 Uani .
C25 C 0.2109(2) 0.7282(6) 0.33149(14) 0.0490 1.0000 Uani .
C26 C 0.1429(2) 0.7473(6) 0.29677(15) 0.0507 1.0000 Uani .
C27 C 0.1525(2) 0.7626(6) 0.24889(15) 0.0505 1.0000 Uani .
C28 C 0.0828(2) 0.7871(6) 0.21461(15) 0.0519 1.0000 Uani .
C29 C 0.0954(2) 0.8362(6) 0.16928(14) 0.0484 1.0000 Uani D
N30 N 0.03086(17) 0.8918(5) 0.13902(12) 0.0482 1.0000 Uani D
H301 H 0.0043(14) 0.797(3) 0.1296(11) 0.0727 1.0000 Uiso D
H303 H 0.0416(13) 0.953(4) 0.1151(9) 0.0732 1.0000 Uiso D
H302 H 0.0070(14) 0.960(4) 0.1550(8) 0.0728 1.0000 Uiso D
H292 H 0.1296 0.9329 0.1724 0.0581 1.0000 Uiso R
H291 H 0.1140 0.7364 0.1560 0.0581 1.0000 Uiso R
H282 H 0.0570 0.8821 0.2253 0.0615 1.0000 Uiso R
H281 H 0.0557 0.6803 0.2118 0.0616 1.0000 Uiso R
H272 H 0.1761 0.6585 0.2410 0.0608 1.0000 Uiso R
H271 H 0.1827 0.8631 0.2474 0.0611 1.0000 Uiso R
H262 H 0.1198 0.8537 0.3044 0.0614 1.0000 Uiso R
H261 H 0.1127 0.6451 0.2988 0.0609 1.0000 Uiso R
H252 H 0.2329 0.6186 0.3262 0.0588 1.0000 Uiso R
H251 H 0.2429 0.8223 0.3278 0.0585 1.0000 Uiso R
H242 H 0.1651 0.6403 0.3816 0.0638 1.0000 Uiso R
H241 H 0.1802 0.8446 0.3855 0.0639 1.0000 Uiso R
H232 H 0.3021 0.7753 0.4090 0.0607 1.0000 Uiso R
H231 H 0.2793 0.5761 0.4122 0.0619 1.0000 Uiso R
H222 H 0.2519 0.8536 0.4672 0.0830 1.0000 Uiso R
H221 H 0.2143 0.6676 0.4663 0.0828 1.0000 Uiso R
H212 H 0.3045 0.6824 0.5280 0.0751 1.0000 Uiso R
H211 H 0.3185 0.5365 0.4931 0.0752 1.0000 Uiso R
H202 H 0.3900 0.8666 0.4998 0.0823 1.0000 Uiso R
H201 H 0.4001 0.7235 0.4653 0.0817 1.0000 Uiso R
H193 H 0.4393(14) 0.693(4) 0.5570(7) 0.0557 1.0000 Uiso D
H191 H 0.4876(10) 0.698(4) 0.5264(9) 0.0561 1.0000 Uiso D
H192 H 0.4421(14) 0.548(3) 0.5267(9) 0.0555 1.0000 Uiso D

loop_
_atom_site_aniso_label
_atom_site_aniso_U_11
_atom_site_aniso_U_22
_atom_site_aniso_U_33
_atom_site_aniso_U_23
_atom_site_aniso_U_13
_atom_site_aniso_U_12
S1 0.0123(3) 0.0404(4) 0.0201(3) -0.0005(3) 0.0083(2) 0.0015(2)
O2 0.0216(10) 0.136(3) 0.0244(11) -0.0118(14) 0.0120(9) -0.0001(14)
O3 0.0231(10) 0.0389(13) 0.0496(13) 0.0047(10) 0.0165(9) 0.0098(9)
O4 0.0316(12) 0.0380(14) 0.0745(18) 0.0053(12) 0.0307(12) -0.0027(10)
C5 0.0133(10) 0.0339(15) 0.0202(12) -0.0012(10) 0.0075(9) -0.0001(10)
C6 0.0112(10) 0.0312(14) 0.0170(11) -0.0010(10) 0.0074(8) 0.0022(9)
C7 0.0103(10) 0.0280(13) 0.0163(11) -0.0038(9) 0.0048(8) -0.0011(9)
C8 0.0113(10) 0.0276(14) 0.0190(11) -0.0031(9) 0.0037(8) 0.0006(9)
C9 0.0132(10) 0.0321(15) 0.0185(11) -0.0024(10) 0.0039(8) 0.0004(9)
C10 0.0157(11) 0.0369(16) 0.0183(11) -0.0024(10) 0.0086(9) 0.0009(10)
S11 0.0138(3) 0.0410(4) 0.0168(3) -0.0041(3) 0.0028(2) -0.0003(2)
O12 0.0246(10) 0.0497(15) 0.0305(11) -0.0019(10) 0.0027(8) 0.0093(9)
O13 0.0209(9) 0.0699(16) 0.0183(9) -0.0043(9) 0.0050(7) 0.0030(10)
O14 0.0281(11) 0.0472(14) 0.0315(11) -0.0061(10) 0.0000(8) -0.0087(9)
C15 0.0107(10) 0.0367(16) 0.0205(12) -0.0032(10) 0.0044(8) -0.0012(10)
C16 0.0087(10) 0.0384(16) 0.0229(12) -0.0026(11) 0.0037(8) -0.0014(10)
O17 0.0315(11) 0.0498(15) 0.0305(11) 0.0014(10) 0.0029(9) -0.0101(10)
O18 0.0306(12) 0.0568(18) 0.0648(17) 0.0249(14) 0.0176(12) 0.0079(11)
N19 0.0291(13) 0.0551(19) 0.0289(13) -0.0083(12) 0.0113(10) -0.0041(12)
C20 0.063(3) 0.105(4) 0.037(2) 0.004(2) 0.0119(18) 0.024(3)
C21 0.072(3) 0.076(3) 0.047(2) 0.001(2) 0.028(2) -0.004(2)
C22 0.060(3) 0.100(4) 0.050(2) -0.002(2) 0.022(2) 0.021(3)
C23 0.048(2) 0.056(2) 0.052(2) -0.0111(18) 0.0223(17) -0.0081(18)
C24 0.043(2) 0.058(3) 0.059(2) 0.0059(19) 0.0158(17) 0.0060(18)
C25 0.047(2) 0.050(2) 0.051(2) -0.0087(17) 0.0115(16) -0.0016(17)
C26 0.0388(18) 0.050(2) 0.063(2) 0.0078(19) 0.0092(16) 0.0078(17)
C27 0.0407(19) 0.050(2) 0.059(2) -0.0036(18) 0.0060(17) 0.0048(17)
C28 0.0395(19) 0.050(2) 0.067(3) 0.0131(19) 0.0119(17) 0.0132(16)
C29 0.0445(19) 0.047(2) 0.053(2) -0.0035(17) 0.0098(16) 0.0077(16)
N30 0.0468(18) 0.0435(18) 0.060(2) -0.0007(15) 0.0243(15) 0.0031(14)

loop_
_atom_type_symbol
_atom_type_scat_dispersion_real
_atom_type_scat_dispersion_imag
_atom_type_scat_Cromer_Mann_a1
_atom_type_scat_Cromer_Mann_b1
_atom_type_scat_Cromer_Mann_a2
_atom_type_scat_Cromer_Mann_b2
_atom_type_scat_Cromer_Mann_a3
_atom_type_scat_Cromer_Mann_b3
_atom_type_scat_Cromer_Mann_a4
_atom_type_scat_Cromer_Mann_b4
_atom_type_scat_Cromer_Mann_c
_atom_type_scat_source
C 0.0033 0.0016 2.3100 20.8439 1.0200 10.2075 1.5886 0.5687 0.8650 51.6512 0.2156 'International Tables Vol C 4.2.6.8 and 6.1.1.4'
H 0.0000 0.0000 0.4930 10.5109 0.3229 26.1257 0.1402 3.1424 0.0408 57.7998 0.0030 'International Tables Vol C 4.2.6.8 and 6.1.1.4'
N 0.0061 0.0033 12.2126 0.0057 3.1322 9.8933 2.0125 28.9975 1.1663 0.5826 -11.5290 'International Tables Vol C 4.2.6.8 and 6.1.1.4'
O 0.0106 0.0060 3.0485 13.2771 2.2868 5.7011 1.5463 0.3239 0.8670 32.9089 0.2508 'International Tables Vol C 4.2.6.8 and 6.1.1.4'
S 0.1246 0.1234 6.9053 1.4679 5.2034 22.2151 1.4379 0.2536 1.5863 56.1720 0.8669 'International Tables Vol C 4.2.6.8 and 6.1.1.4'

loop_
_montpellier_diffrn_reflns_class_number
_montpellier_diffrn_reflns_class_d_res_high
_montpellier_diffrn_reflns_class_d_res_low
_montpellier_diffrn_reflns_class_redundancy
_montpellier_diffrn_reflns_class_av_i/ui
_diffrn_reflns_class_av_R_eq
_montpellier_diffrn_reflns_class_completeness_shell
_montpellier_diffrn_reflns_class_cumul_completeness
0 100.0 1.71 3.9 52.49 0.021 99.5 99.46
1 1.70 1.33 3.2 30.67 0.027 100.0 99.73
2 1.33 1.16 2.9 25.22 0.028 100.0 99.82
3 1.16 1.05 2.5 16.97 0.037 100.0 99.86
4 1.05 0.97 2.4 12.26 0.054 100.0 99.89
5 0.97 0.91 2.2 9.72 0.055 100.0 99.91
6 0.91 0.86 2.0 7.78 0.073 100.0 99.92
7 0.86 0.83 1.9 7.04 0.078 100.0 99.93
8 0.83 0.79 1.7 6.20 0.093 98.2 99.74
9 0.79 0.73 1.2 4.18 0.084 41.9 87.50

loop_
_geom_angle_atom_site_label_1
_geom_angle_site_symmetry_1
_geom_angle_atom_site_label_2
_geom_angle_atom_site_label_3
_geom_angle
_geom_angle_publ_flag
O2 . S1 O3 110.69(17) yes
O2 . S1 O4 114.10(19) yes
O3 . S1 O4 112.40(15) yes
O2 . S1 C5 104.98(13) yes
O3 . S1 C5 106.40(13) yes
O4 . S1 C5 107.65(14) yes
S1 . C5 C6 121.89(18) yes
S1 . C5 C10 116.82(18) yes
C6 . C5 C10 121.3(2) yes
C16 4_566 C6 C5 123.1(2) yes
C16 4_566 C6 C7 118.6(2) yes
C5 . C6 C7 118.2(2) yes
C7 4_566 C7 C6 119.6(3) yes
C7 4_566 C7 C8 120.0(3) yes
C6 . C7 C8 120.5(2) yes
C7 . C8 C9 118.3(2) yes
C7 . C8 C15 118.4(2) yes
C9 . C8 C15 123.3(2) yes
C8 . C9 C10 121.0(2) yes
C8 . C9 S11 122.07(18) yes
C10 . C9 S11 116.92(19) yes
C9 . C10 C5 120.7(2) yes
C9 . C10 H101 120.0 no
C5 . C10 H101 119.3 no
C9 . S11 O12 107.80(13) yes
C9 . S11 O13 105.99(11) yes
O12 . S11 O13 112.04(14) yes
C9 . S11 O14 105.61(13) yes
O12 . S11 O14 111.98(14) yes
O13 . S11 O14 112.88(14) yes
C8 . C15 C16 121.7(2) yes
C8 . C15 H151 118.5 no
C16 . C15 H151 119.8 no
C6 4_566 C16 C15 121.7(2) yes
C6 4_566 C16 H161 119.2 no
C15 . C16 H161 119.1 no
H171 . O17 H172 101(5) no
H181 . O18 H182 110(5) no
C20 . N19 H193 109.1(15) no
C20 . N19 H191 109.6(15) no
H193 . N19 H191 109.8(17) no
C20 . N19 H192 108.6(15) no
H193 . N19 H192 110.0(17) no
H191 . N19 H192 109.8(17) no
N19 . C20 C21 108.7(4) yes
N19 . C20 H202 110.0 no
C21 . C20 H202 110.5 no
N19 . C20 H201 109.5 no
C21 . C20 H201 109.3 no
H202 . C20 H201 108.8 no
C20 . C21 C22 113.5(4) yes
C20 . C21 H212 110.9 no
C22 . C21 H212 108.5 no
C20 . C21 H211 107.8 no
C22 . C21 H211 106.7 no
H212 . C21 H211 109.2 no
C21 . C22 C23 114.9(4) yes
C21 . C22 H222 109.0 no
C23 . C22 H222 107.8 no
C21 . C22 H221 108.5 no
C23 . C22 H221 106.4 no
H222 . C22 H221 110.2 no
C22 . C23 C24 114.3(4) yes
C22 . C23 H232 106.6 no
C24 . C23 H232 109.2 no
C22 . C23 H231 107.2 no
C24 . C23 H231 109.7 no
H232 . C23 H231 109.6 no
C23 . C24 C25 113.5(3) yes
C23 . C24 H242 108.6 no
C25 . C24 H242 106.9 no
C23 . C24 H241 109.0 no
C25 . C24 H241 109.2 no
H242 . C24 H241 109.5 no
C24 . C25 C26 112.3(3) yes
C24 . C25 H252 109.0 no
C26 . C25 H252 108.8 no
C24 . C25 H251 108.8 no
C26 . C25 H251 109.7 no
H252 . C25 H251 108.1 no
C25 . C26 C27 114.1(3) yes
C25 . C26 H262 107.1 no
C27 . C26 H262 108.3 no
C25 . C26 H261 109.0 no
C27 . C26 H261 108.4 no
H262 . C26 H261 109.9 no
C26 . C27 C28 112.9(3) yes
C26 . C27 H272 109.2 no
C28 . C27 H272 109.3 no
C26 . C27 H271 107.5 no
C28 . C27 H271 109.2 no
H272 . C27 H271 108.7 no
C27 . C28 C29 111.1(3) yes
C27 . C28 H282 108.2 no
C29 . C28 H282 107.8 no
C27 . C28 H281 110.1 no
C29 . C28 H281 109.0 no
H282 . C28 H281 110.7 no
C28 . C29 N30 111.5(3) yes
C28 . C29 H292 109.8 no
N30 . C29 H292 108.4 no
C28 . C29 H291 108.9 no
N30 . C29 H291 108.7 no
H292 . C29 H291 109.5 no
C29 . N30 H301 108.9(16) no
C29 . N30 H303 109.6(16) no
H301 . N30 H303 112.1(17) no
C29 . N30 H302 108.1(16) no
H301 . N30 H302 108.4(17) no
H303 . N30 H302 109.8(17) no

loop_
_geom_bond_atom_site_label_1
_geom_bond_atom_site_label_2
_geom_bond_site_symmetry_2
_geom_bond_distance
_geom_bond_publ_flag
S1 O2 . 1.458(2) yes
S1 O3 . 1.448(2) yes
S1 O4 . 1.429(3) yes
S1 C5 . 1.788(2) yes
C5 C6 . 1.406(3) yes
C5 C10 . 1.386(3) yes
C6 C16 4_566 1.436(3) yes
C6 C7 . 1.430(3) yes
C7 C7 4_566 1.438(4) yes
C7 C8 . 1.433(3) yes
C8 C9 . 1.409(3) yes
C8 C15 . 1.434(3) yes
C9 C10 . 1.390(3) yes
C9 S11 . 1.785(3) yes
C10 H101 . 0.920 no
S11 O12 . 1.455(2) yes
S11 O13 . 1.452(2) yes
S11 O14 . 1.450(3) yes
C15 C16 . 1.352(3) yes
C15 H151 . 0.943 no
C16 H161 . 0.939 no
O17 H171 . 0.816(19) no
O17 H172 . 0.814(19) no
O18 H181 . 0.817(19) no
O18 H182 . 0.823(19) no
N19 C20 . 1.485(5) yes
N19 H193 . 0.878(19) no
N19 H191 . 0.889(19) no
N19 H192 . 0.890(19) no
C20 C21 . 1.614(7) yes
C20 H202 . 0.945 no
C20 H201 . 0.967 no
C21 C22 . 1.480(7) yes
C21 H212 . 0.984 no
C21 H211 . 0.978 no
C22 C23 . 1.522(6) yes
C22 H222 . 0.989 no
C22 H221 . 0.970 no
C23 C24 . 1.500(6) yes
C23 H232 . 0.984 no
C23 H231 . 0.979 no
C24 C25 . 1.507(6) yes
C24 H242 . 0.979 no
C24 H241 . 0.982 no
C25 C26 . 1.520(6) yes
C25 H252 . 0.974 no
C25 H251 . 0.978 no
C26 C27 . 1.498(6) yes
C26 H262 . 0.984 no
C26 H261 . 0.992 no
C27 C28 . 1.541(5) yes
C27 H272 . 0.977 no
C27 H271 . 0.978 no
C28 C29 . 1.485(6) yes
C28 H282 . 0.979 no
C28 H281 . 0.972 no
C29 N30 . 1.460(5) yes
C29 H292 . 0.990 no
C29 H291 . 0.970 no
N30 H301 . 0.908(19) no
N30 H303 . 0.922(19) no
N30 H302 . 0.905(19) no

loop_
_geom_hbond_atom_site_label_D
_geom_hbond_atom_site_label_H
_geom_hbond_atom_site_label_A
_geom_hbond_site_symmetry_A
_geom_hbond_angle_DHA
_geom_hbond_distance_DH
_geom_hbond_distance_HA
_geom_hbond_distance_DA
_geom_hbond_publ_flag
O17 H171 O13 7_564 162(5) 0.816 1.992 2.780(5) yes
O17 H172 O18 2_676 162(5) 0.814 1.974 2.761(5) yes
O18 H181 O14 7_564 170(6) 0.817 1.885 2.694(5) yes
O18 H182 O4 . 143(5) 0.823 2.154 2.857(5) yes
N30 H301 O18 3_444 155(3) 0.908 2.019 2.869(5) yes
N30 H303 O12 5_574 145(3) 0.922 1.987 2.790(5) yes
N30 H302 O3 3_454 177(3) 0.905 1.881 2.785(5) yes
C29 H291 O14 5_564 154.73(10) 0.970 2.552 3.454(5) yes
C26 H262 O3 8_555 169.86(11) 0.984 2.569 3.542(5) yes
C26 H261 O4 8_545 159.77(13) 0.992 2.423 3.371(5) yes
N19 H193 O2 . 161(3) 0.878 1.886 2.731(5) yes
N19 H191 O17 . 149(3) 0.889 2.116 2.913(5) yes
N19 H192 O17 2_666 175(3) 0.890 1.980 2.868(5) yes
